data_1526912
loop_
_publ_author_name
'Wakeshima, M.'
'Hinatsu, Y.'

_publ_section_title
;
 Crystal structure and magnetic properties of new quaternary sulfides Ba
 Ln2 M S5 (Ln= La, Ce, Pr, Nd ; M= Co, Zn) and Ba Nd2 Mn S5
;
_journal_name_full 'Journal of Solid State Chemistry'
_journal_page_first 163
_journal_page_last 169
_journal_volume 159
_journal_year 2001
_chemical_formula_sum 'Ba La2 S5 Zn'
_chemical_name_systematic 'Ba La2 Zn S5'
_space_group_IT_number 140
_symmetry_space_group_name_Hall '-I 4 2c'
_symmetry_space_group_name_H-M 'I 4/m c m'
_cell_angle_alpha 90
_cell_angle_beta 90
_cell_angle_gamma 90
_cell_formula_units_Z 4
_cell_length_a 7.9823
_cell_length_b 7.9823
_cell_length_c 13.6708
_cell_volume 871.064
_citation_journal_id_ASTM JSSCBI
_cod_data_source_file Wakeshima_JSSCBI_2001_1585.cif
_cod_data_source_block Ba1La2S5Zn1
_cod_original_cell_volume 871.0639
_cod_original_formula_sum 'Ba1 La2 S5 Zn1'
_cod_database_code 1526912

loop_
_symmetry_equiv_pos_as_xyz
x,y,z
-y,x,z
-x,-y,z
y,-x,z
x,-y,-z+1/2
y,x,-z+1/2
-x,y,-z+1/2
-y,-x,-z+1/2
-x,-y,-z
y,-x,-z
x,y,-z
-y,x,-z
-x,y,z-1/2
-y,-x,z-1/2
x,-y,z-1/2
y,x,z-1/2
x+1/2,y+1/2,z+1/2
-y+1/2,x+1/2,z+1/2
-x+1/2,-y+1/2,z+1/2
y+1/2,-x+1/2,z+1/2
x+1/2,-y+1/2,-z+1
y+1/2,x+1/2,-z+1
-x+1/2,y+1/2,-z+1
-y+1/2,-x+1/2,-z+1
-x+1/2,-y+1/2,-z+1/2
y+1/2,-x+1/2,-z+1/2
x+1/2,y+1/2,-z+1/2
-y+1/2,x+1/2,-z+1/2
-x+1/2,y+1/2,z
-y+1/2,-x+1/2,z
x+1/2,-y+1/2,z
y+1/2,x+1/2,z

loop_
_atom_site_label
_atom_site_type_symbol
_atom_site_fract_x
_atom_site_fract_y
_atom_site_fract_z
_atom_site_occupancy
_atom_site_U_iso_or_equiv
Zn1 Zn+2 0 0.5 0.25 1 0.0
S1 S-2 0 0 0 1 0.0
S2 S-2 0.151 0.651 0.6376 1 0.0
Ba1 Ba+2 0 0 0.25 1 0.0
La1 La+3 0.1623 0.6623 0 1 0.0
